data_4101792
loop_
_publ_author_name
'Ruth Castro-Rodrigo'
'Miguel A. Esteruelas'
'Ana M. L\'opez'
'Fernando L\'opez'
'Jos\'e L. Mascare\~nas'
'Montserrat Oliv\'an'
'Enrique O\~nate'
'Luc\'ia Saya'
'Lara Villarino'

_publ_contact_author
;
  Dr. Enrique O\~nate Rodr\'iguez
  Departamento de Qu\'imica Inorg\'anica - I.C.M.A.
  Facultad de Ciencias
  Universidad de Zaragoza - C.S.I.C.
  50009 Zaragoza, Spain
;
_publ_contact_author_email enriqueo@posta.unizar.es
_publ_section_title
;
 Cleavage of Both C(sp3)-C(sp2) Bonds of Alkylidenecyclopropanes:
 Formation of Ethylene-Osmium-Vinylidene Complexes
;
_journal_name_full 'Journal of the American Chemical Society'
_journal_page_first 454
_journal_page_last 455
_journal_paper_doi 10.1021/ja909240q
_journal_volume 132
_journal_year 2010
_chemical_formula_sum 'C56 H71 B2 N6 O Os P'
_chemical_formula_weight 1086.98
_chemical_name_systematic
; 
 ? 
;
_space_group_IT_number 2
_symmetry_cell_setting triclinic
_symmetry_space_group_name_Hall '-P 1'
_symmetry_space_group_name_H-M 'P -1'
_atom_sites_solution_hydrogens geom
_atom_sites_solution_primary direct
_atom_sites_solution_secondary difmap
_audit_creation_method SHELXL-97
_cell_angle_alpha 92.519(2)
_cell_angle_beta 96.857(2)
_cell_angle_gamma 118.8300(10)
_cell_formula_units_Z 2
_cell_length_a 13.1940(12)
_cell_length_b 13.2046(12)
_cell_length_c 17.0692(15)
_cell_measurement_reflns_used 7345
_cell_measurement_temperature 120(2)
_cell_measurement_theta_max 26
_cell_measurement_theta_min 2
_cell_volume 2568.9(4)
_computing_cell_refinement 'SAINT+ v. 6.1 (Bruker AXS, 2000)'
_computing_data_collection 'SMART v. 5.625 (Bruker AXS, 2000)'
_computing_data_reduction 'SAINT+ v. 6.1 (Bruker AXS, 2000)'
_computing_molecular_graphics 'XP, SHELXTL v. 6.1 (Bruker, 2000)'
_computing_publication_material 'XCIF, SHELXTL v. 6.1 (Bruker, 2000)'
_computing_structure_refinement 'SHELXL-97 (Sheldrick, 1997)'
_computing_structure_solution 'SHELXS-97 (Sheldrick, 1990)'
_diffrn_ambient_temperature 120(2)
_diffrn_detector_area_resol_mean 8.26
_diffrn_measured_fraction_theta_full 0.981
_diffrn_measured_fraction_theta_max 0.907
_diffrn_measurement_device_type 'Bruker SMART APEX CCD system'
_diffrn_measurement_method '\w rotations with narrow frames'
_diffrn_radiation_monochromator graphite
_diffrn_radiation_source 'fine-focus sealed tube'
_diffrn_radiation_type MoK\a
_diffrn_radiation_wavelength 0.71073
_diffrn_reflns_av_R_equivalents 0.0298
_diffrn_reflns_av_sigmaI/netI 0.0489
_diffrn_reflns_limit_h_max 17
_diffrn_reflns_limit_h_min -17
_diffrn_reflns_limit_k_max 17
_diffrn_reflns_limit_k_min -17
_diffrn_reflns_limit_l_max 22
_diffrn_reflns_limit_l_min -22
_diffrn_reflns_number 24537
_diffrn_reflns_theta_full 27.50
_diffrn_reflns_theta_max 28.74
_diffrn_reflns_theta_min 1.21
_diffrn_standards_decay_% 'no decay'
_exptl_absorpt_coefficient_mu 2.558
_exptl_absorpt_correction_T_max 0.822
_exptl_absorpt_correction_T_min 0.697
_exptl_absorpt_correction_type multi-scan
_exptl_absorpt_process_details
;
Absorption correction performed with SADABS program. This is based on the
method of Blessing: Blessing, R. H., Acta Crystallogr., Sect. A 1995, 51, 33.

SADABS: Area-Detector Absorption Correction. Bruker-AXS 
within SAINT+ package, v. 6.1 (2000).
;
_exptl_crystal_colour violet
_exptl_crystal_density_diffrn 1.405
_exptl_crystal_density_method 'not measured'
_exptl_crystal_description 'irregular block'
_exptl_crystal_F_000 1116
_exptl_crystal_size_max 0.10
_exptl_crystal_size_mid 0.10
_exptl_crystal_size_min 0.08
_refine_diff_density_max 1.554
_refine_diff_density_min -0.620
_refine_diff_density_rms 0.105
_refine_ls_extinction_method none
_refine_ls_goodness_of_fit_ref 1.048
_refine_ls_hydrogen_treatment mixed
_refine_ls_matrix_type full
_refine_ls_number_parameters 635
_refine_ls_number_reflns 12077
_refine_ls_number_restraints 0
_refine_ls_restrained_S_all 1.048
_refine_ls_R_factor_all 0.0416
_refine_ls_R_factor_gt 0.0351
_refine_ls_shift/su_max 0.010
_refine_ls_shift/su_mean 0.000
_refine_ls_structure_factor_coef Fsqd
_refine_ls_weighting_details 'calc w=1/[\s^2^(Fo^2^)+(0.0345P)^2^+0.9614P] where P=(Fo^2^+2Fc^2^)/3'
_refine_ls_weighting_scheme calc
_refine_ls_wR_factor_gt 0.0742
_refine_ls_wR_factor_ref 0.0770
_reflns_number_gt 10826
_reflns_number_total 12077
_reflns_threshold_expression >2sigma(I)
_cod_data_source_file ja909240q_si_001_2.cif
_cod_data_source_block mae363as
_cod_database_code 4101792

loop_
_symmetry_equiv_pos_as_xyz
'x, y, z'
'-x, -y, -z'

loop_
_atom_site_label
_atom_site_type_symbol
_atom_site_fract_x
_atom_site_fract_y
_atom_site_fract_z
_atom_site_U_iso_or_equiv
_atom_site_adp_type
_atom_site_occupancy
_atom_site_symmetry_multiplicity
_atom_site_calc_flag
_atom_site_refinement_flags
_atom_site_disorder_assembly
_atom_site_disorder_group
Os Os 0.995558(11) 0.803964(11) 0.736141(7) 0.02058(4) Uani 1 1 d . . .
P P 1.18872(7) 0.94518(8) 0.70647(5) 0.02160(17) Uani 1 1 d . . .
O O 0.6465(2) 0.5367(2) 0.23080(15) 0.0371(6) Uani 1 1 d . . .
N1 N 0.8269(2) 0.6578(3) 0.74200(17) 0.0268(6) Uani 1 1 d . . .
N2 N 0.8067(2) 0.5470(2) 0.72810(16) 0.0254(6) Uani 1 1 d . . .
N3 N 0.9695(2) 0.6993(2) 0.62951(15) 0.0206(6) Uani 1 1 d . . .
N4 N 0.9388(2) 0.5850(2) 0.63066(15) 0.0215(6) Uani 1 1 d . . .
N5 N 1.0567(2) 0.6984(2) 0.80128(15) 0.0246(6) Uani 1 1 d . . .
N6 N 1.0088(2) 0.5828(2) 0.77313(15) 0.0247(6) Uani 1 1 d . . .
B1 B 0.9053(3) 0.5257(3) 0.7067(2) 0.0233(8) Uani 1 1 d . . .
H1 H 0.873(3) 0.434(3) 0.694(2) 0.028 Uiso 1 1 d . . .
B2 B 0.7884(3) 0.1472(3) 0.8563(2) 0.0189(7) Uani 1 1 d . . .
C1 C 0.9171(3) 0.8718(3) 0.6848(2) 0.0255(7) Uani 1 1 d . . .
C2 C 0.8444(3) 0.9061(3) 0.6539(2) 0.0328(8) Uani 1 1 d . . .
H2 H 0.865(4) 0.980(4) 0.670(2) 0.044(12) Uiso 1 1 d . . .
C3 C 0.7337(3) 0.8368(3) 0.5992(2) 0.0280(7) Uani 1 1 d . . .
C4 C 0.6589(3) 0.8830(4) 0.5831(2) 0.0332(8) Uani 1 1 d . . .
H4 H 0.6806 0.9584 0.6072 0.040 Uiso 1 1 calc R . .
C5 C 0.5535(4) 0.8198(4) 0.5322(2) 0.0431(10) Uani 1 1 d . . .
H5 H 0.5027 0.8515 0.5228 0.052 Uiso 1 1 calc R . .
C6 C 0.5210(4) 0.7112(4) 0.4949(3) 0.0505(11) Uani 1 1 d . . .
H6 H 0.4492 0.6688 0.4593 0.061 Uiso 1 1 calc R . .
C7 C 0.5951(4) 0.6655(4) 0.5105(3) 0.0478(11) Uani 1 1 d . . .
H7 H 0.5739 0.5909 0.4853 0.057 Uiso 1 1 calc R . .
C8 C 0.6998(3) 0.7271(3) 0.5625(2) 0.0376(9) Uani 1 1 d . . .
H8 H 0.7489 0.6937 0.5731 0.045 Uiso 1 1 calc R . .
C9 C 0.9517(5) 0.8501(4) 0.8489(3) 0.0444(11) Uani 1 1 d . . .
H9A H 0.891(4) 0.868(4) 0.831(2) 0.041(12) Uiso 1 1 d . . .
H9B H 0.936(4) 0.790(4) 0.877(3) 0.048(13) Uiso 1 1 d . . .
C10 C 1.0652(4) 0.9294(4) 0.8465(2) 0.0356(9) Uani 1 1 d . . .
H10A H 1.086(3) 1.006(3) 0.832(2) 0.029(10) Uiso 1 1 d . . .
H10B H 1.132(4) 0.924(4) 0.876(3) 0.051(13) Uiso 1 1 d . . .
C11 C 0.7239(3) 0.6499(4) 0.7513(2) 0.0362(9) Uani 1 1 d . . .
H11 H 0.7119 0.7143 0.7621 0.043 Uiso 1 1 calc R . .
C12 C 0.6375(3) 0.5340(4) 0.7428(2) 0.0395(10) Uani 1 1 d . . .
H12 H 0.5568 0.5040 0.7462 0.047 Uiso 1 1 calc R . .
C13 C 0.6932(3) 0.4722(3) 0.7285(2) 0.0322(8) Uani 1 1 d . . .
H13 H 0.6573 0.3898 0.7202 0.039 Uiso 1 1 calc R . .
C14 C 0.9651(3) 0.7178(3) 0.55274(18) 0.0246(7) Uani 1 1 d . . .
H14 H 0.9812 0.7900 0.5340 0.030 Uiso 1 1 calc R . .
C15 C 0.9337(3) 0.6167(3) 0.5049(2) 0.0299(8) Uani 1 1 d . . .
H15 H 0.9254 0.6061 0.4486 0.036 Uiso 1 1 calc R . .
C16 C 0.9173(3) 0.5354(3) 0.5560(2) 0.0284(7) Uani 1 1 d . . .
H16 H 0.8944 0.4562 0.5410 0.034 Uiso 1 1 calc R . .
C17 C 1.1296(3) 0.7160(3) 0.86883(19) 0.0300(8) Uani 1 1 d . . .
H17 H 1.1743 0.7883 0.9015 0.036 Uiso 1 1 calc R . .
C18 C 1.1307(3) 0.6152(3) 0.8843(2) 0.0322(8) Uani 1 1 d . . .
H18 H 1.1758 0.6047 0.9275 0.039 Uiso 1 1 calc R . .
C19 C 1.0525(3) 0.5329(3) 0.8237(2) 0.0278(7) Uani 1 1 d . . .
H19 H 1.0323 0.4532 0.8183 0.033 Uiso 1 1 calc R . .
C20 C 1.3136(3) 1.0220(3) 0.7904(2) 0.0341(9) Uani 1 1 d . . .
H20 H 1.2797 1.0360 0.8363 0.041 Uiso 1 1 calc R . .
C21 C 1.3679(3) 0.9471(4) 0.8177(2) 0.0428(10) Uani 1 1 d . . .
H21A H 1.4191 0.9471 0.7806 0.064 Uiso 1 1 calc R . .
H21B H 1.3054 0.8672 0.8189 0.064 Uiso 1 1 calc R . .
H21C H 1.4137 0.9791 0.8710 0.064 Uiso 1 1 calc R . .
C22 C 1.4116(3) 1.1412(4) 0.7771(3) 0.0454(11) Uani 1 1 d . . .
H22A H 1.4730 1.1732 0.8240 0.068 Uiso 1 1 calc R . .
H22B H 1.3796 1.1938 0.7683 0.068 Uiso 1 1 calc R . .
H22C H 1.4449 1.1329 0.7305 0.068 Uiso 1 1 calc R . .
C23 C 1.1916(3) 1.0699(3) 0.6582(2) 0.0283(7) Uani 1 1 d . . .
H23 H 1.2753 1.1227 0.6531 0.034 Uiso 1 1 calc R . .
C24 C 1.1565(3) 1.1413(3) 0.7099(2) 0.0358(9) Uani 1 1 d . . .
H24A H 1.1712 1.2124 0.6861 0.054 Uiso 1 1 calc R . .
H24B H 1.2028 1.1620 0.7632 0.054 Uiso 1 1 calc R . .
H24C H 1.0730 1.0954 0.7135 0.054 Uiso 1 1 calc R . .
C25 C 1.1226(3) 1.0383(3) 0.5740(2) 0.0346(8) Uani 1 1 d . . .
H25A H 1.0392 0.9867 0.5755 0.052 Uiso 1 1 calc R . .
H25B H 1.1512 0.9986 0.5406 0.052 Uiso 1 1 calc R . .
H25C H 1.1331 1.1094 0.5519 0.052 Uiso 1 1 calc R . .
C26 C 1.2396(3) 0.8801(3) 0.63261(19) 0.0273(7) Uani 1 1 d . . .
H26 H 1.1796 0.8552 0.5837 0.033 Uiso 1 1 calc R . .
C27 C 1.2405(3) 0.7681(3) 0.6534(2) 0.0346(9) Uani 1 1 d . . .
H27A H 1.2335 0.7219 0.6045 0.052 Uiso 1 1 calc R . .
H27B H 1.1743 0.7226 0.6809 0.052 Uiso 1 1 calc R . .
H27C H 1.3141 0.7886 0.6880 0.052 Uiso 1 1 calc R . .
C28 C 1.3564(3) 0.9639(3) 0.6063(2) 0.0363(9) Uani 1 1 d . . .
H28A H 1.4212 0.9832 0.6494 0.055 Uiso 1 1 calc R . .
H28B H 1.3558 1.0353 0.5935 0.055 Uiso 1 1 calc R . .
H28C H 1.3666 0.9267 0.5592 0.055 Uiso 1 1 calc R . .
C29 C 0.7145(3) 0.2010(3) 0.89720(17) 0.0184(6) Uani 1 1 d . . .
C30 C 0.6438(3) 0.1471(3) 0.95409(18) 0.0210(6) Uani 1 1 d . . .
H30 H 0.6348 0.0746 0.9678 0.025 Uiso 1 1 calc R . .
C31 C 0.5859(3) 0.1954(3) 0.99154(19) 0.0253(7) Uani 1 1 d . . .
H31 H 0.5389 0.1559 1.0300 0.030 Uiso 1 1 calc R . .
C32 C 0.5969(3) 0.3008(3) 0.97263(19) 0.0256(7) Uani 1 1 d . . .
H32 H 0.5574 0.3340 0.9976 0.031 Uiso 1 1 calc R . .
C33 C 0.6665(3) 0.3571(3) 0.91661(18) 0.0223(7) Uani 1 1 d . . .
H33 H 0.6743 0.4291 0.9027 0.027 Uiso 1 1 calc R . .
C34 C 0.7244(3) 0.3088(3) 0.88103(18) 0.0204(6) Uani 1 1 d . . .
H34 H 0.7732 0.3501 0.8439 0.025 Uiso 1 1 calc R . .
C35 C 0.7188(3) 0.0053(3) 0.85584(18) 0.0202(6) Uani 1 1 d . . .
C36 C 0.7286(3) -0.0498(3) 0.9225(2) 0.0264(7) Uani 1 1 d . . .
H36 H 0.7831 -0.0035 0.9683 0.032 Uiso 1 1 calc R . .
C37 C 0.6624(3) -0.1688(3) 0.9244(2) 0.0301(8) Uani 1 1 d . . .
H37 H 0.6718 -0.2021 0.9711 0.036 Uiso 1 1 calc R . .
C38 C 0.5830(3) -0.2390(3) 0.8591(2) 0.0340(8) Uani 1 1 d . . .
H38 H 0.5369 -0.3205 0.8605 0.041 Uiso 1 1 calc R . .
C39 C 0.5712(3) -0.1895(3) 0.7916(2) 0.0323(8) Uani 1 1 d . . .
H39 H 0.5174 -0.2371 0.7459 0.039 Uiso 1 1 calc R . .
C40 C 0.6380(3) -0.0700(3) 0.7904(2) 0.0274(7) Uani 1 1 d . . .
H40 H 0.6284 -0.0379 0.7432 0.033 Uiso 1 1 calc R . .
C41 C 0.9207(3) 0.2061(3) 0.90925(18) 0.0196(6) Uani 1 1 d . . .
C42 C 0.9753(3) 0.3149(3) 0.95374(18) 0.0225(7) Uani 1 1 d . . .
H42 H 0.9337 0.3568 0.9548 0.027 Uiso 1 1 calc R . .
C43 C 1.0877(3) 0.3651(3) 0.9966(2) 0.0277(7) Uani 1 1 d . . .
H43 H 1.1211 0.4398 1.0261 0.033 Uiso 1 1 calc R . .
C44 C 1.1509(3) 0.3075(3) 0.99667(19) 0.0267(7) Uani 1 1 d . . .
H44 H 1.2278 0.3415 1.0261 0.032 Uiso 1 1 calc R . .
C45 C 1.1010(3) 0.1995(3) 0.9534(2) 0.0303(8) Uani 1 1 d . . .
H45 H 1.1438 0.1588 0.9527 0.036 Uiso 1 1 calc R . .
C46 C 0.9882(3) 0.1501(3) 0.91093(19) 0.0260(7) Uani 1 1 d . . .
H46 H 0.9554 0.0753 0.8818 0.031 Uiso 1 1 calc R . .
C47 C 0.8010(3) 0.1790(3) 0.76445(18) 0.0195(6) Uani 1 1 d . . .
C48 C 0.7071(3) 0.1738(3) 0.71229(19) 0.0241(7) Uani 1 1 d . . .
H48 H 0.6377 0.1587 0.7325 0.029 Uiso 1 1 calc R . .
C49 C 0.7112(3) 0.1897(3) 0.63244(19) 0.0279(7) Uani 1 1 d . . .
H49 H 0.6456 0.1853 0.5995 0.033 Uiso 1 1 calc R . .
C50 C 0.8112(3) 0.2121(3) 0.60087(19) 0.0288(8) Uani 1 1 d . . .
H50 H 0.8145 0.2223 0.5463 0.035 Uiso 1 1 calc R . .
C51 C 0.9051(3) 0.2191(3) 0.64998(19) 0.0275(7) Uani 1 1 d . . .
H51 H 0.9743 0.2348 0.6293 0.033 Uiso 1 1 calc R . .
C52 C 0.9000(3) 0.2035(3) 0.72994(19) 0.0234(7) Uani 1 1 d . . .
H52 H 0.9669 0.2098 0.7624 0.028 Uiso 1 1 calc R . .
C53 C 0.6800(3) 0.5534(4) 0.1548(2) 0.0383(9) Uani 1 1 d . . .
H53A H 0.6744 0.4814 0.1300 0.046 Uiso 1 1 calc R . .
H53B H 0.7620 0.6169 0.1594 0.046 Uiso 1 1 calc R . .
C54 C 0.5990(4) 0.5841(4) 0.1049(3) 0.0444(10) Uani 1 1 d . . .
H54A H 0.5177 0.5230 0.1035 0.067 Uiso 1 1 calc R . .
H54B H 0.6173 0.5909 0.0508 0.067 Uiso 1 1 calc R . .
H54C H 0.6093 0.6584 0.1279 0.067 Uiso 1 1 calc R . .
C55 C 0.7103(4) 0.4945(4) 0.2799(2) 0.0410(9) Uani 1 1 d . . .
H55A H 0.7952 0.5515 0.2883 0.049 Uiso 1 1 calc R . .
H55B H 0.6982 0.4200 0.2543 0.049 Uiso 1 1 calc R . .
C56 C 0.6655(4) 0.4773(4) 0.3579(3) 0.0531(12) Uani 1 1 d . . .
H56A H 0.6796 0.5520 0.3833 0.080 Uiso 1 1 calc R . .
H56B H 0.7065 0.4468 0.3926 0.080 Uiso 1 1 calc R . .
H56C H 0.5812 0.4219 0.3487 0.080 Uiso 1 1 calc R . .

loop_
_atom_site_aniso_label
_atom_site_aniso_U_11
_atom_site_aniso_U_22
_atom_site_aniso_U_33
_atom_site_aniso_U_23
_atom_site_aniso_U_13
_atom_site_aniso_U_12
Os 0.02733(7) 0.02394(7) 0.01814(7) 0.00511(5) 0.00813(5) 0.01738(6)
P 0.0215(4) 0.0267(5) 0.0179(4) -0.0009(3) -0.0001(3) 0.0139(4)
O 0.0339(14) 0.0428(16) 0.0373(14) 0.0053(12) 0.0103(11) 0.0199(13)
N1 0.0296(16) 0.0300(16) 0.0330(15) 0.0125(13) 0.0181(12) 0.0205(14)
N2 0.0270(15) 0.0293(16) 0.0260(14) 0.0097(12) 0.0084(12) 0.0171(13)
N3 0.0177(13) 0.0231(15) 0.0221(13) 0.0040(11) 0.0043(10) 0.0106(12)
N4 0.0199(13) 0.0234(15) 0.0221(13) 0.0019(11) 0.0047(10) 0.0113(12)
N5 0.0344(16) 0.0279(16) 0.0179(13) 0.0024(11) 0.0043(11) 0.0203(14)
N6 0.0317(16) 0.0282(16) 0.0213(14) 0.0053(12) 0.0073(12) 0.0193(14)
B1 0.0241(19) 0.021(2) 0.0262(19) 0.0024(15) 0.0041(15) 0.0127(17)
B2 0.0189(17) 0.0205(18) 0.0173(16) 0.0007(13) 0.0031(13) 0.0098(15)
C1 0.0234(17) 0.0219(17) 0.0325(18) 0.0054(14) 0.0088(14) 0.0110(15)
C2 0.0288(19) 0.0222(19) 0.052(2) 0.0073(17) 0.0063(17) 0.0161(17)
C3 0.0269(18) 0.0304(19) 0.0323(18) 0.0130(15) 0.0129(14) 0.0160(16)
C4 0.040(2) 0.043(2) 0.0282(18) 0.0117(16) 0.0102(16) 0.0278(19)
C5 0.045(2) 0.061(3) 0.036(2) 0.012(2) 0.0023(18) 0.035(2)
C6 0.042(3) 0.062(3) 0.044(2) 0.006(2) 0.0010(19) 0.024(2)
C7 0.049(3) 0.035(2) 0.050(3) -0.003(2) 0.008(2) 0.015(2)
C8 0.037(2) 0.034(2) 0.047(2) 0.0060(18) 0.0138(18) 0.0194(19)
C9 0.077(3) 0.035(2) 0.036(2) 0.0068(18) 0.032(2) 0.034(3)
C10 0.057(3) 0.033(2) 0.0257(19) -0.0019(16) 0.0133(18) 0.029(2)
C11 0.042(2) 0.043(2) 0.045(2) 0.0210(18) 0.0259(18) 0.031(2)
C12 0.030(2) 0.051(3) 0.052(2) 0.027(2) 0.0231(18) 0.026(2)
C13 0.0261(18) 0.036(2) 0.0346(19) 0.0178(16) 0.0123(15) 0.0123(17)
C14 0.0218(17) 0.0321(19) 0.0203(15) 0.0077(14) 0.0031(12) 0.0131(15)
C15 0.0309(19) 0.034(2) 0.0206(16) 0.0017(14) 0.0043(14) 0.0131(17)
C16 0.0268(18) 0.0277(19) 0.0281(17) -0.0029(14) 0.0036(14) 0.0120(16)
C17 0.039(2) 0.035(2) 0.0182(16) 0.0028(14) 0.0003(14) 0.0205(18)
C18 0.039(2) 0.038(2) 0.0260(18) 0.0085(16) 0.0025(15) 0.0243(19)
C19 0.0315(19) 0.0293(19) 0.0295(18) 0.0099(15) 0.0096(14) 0.0187(17)
C20 0.0279(19) 0.046(2) 0.0250(17) -0.0112(16) -0.0093(14) 0.0197(18)
C21 0.033(2) 0.055(3) 0.036(2) 0.0039(19) -0.0095(17) 0.022(2)
C22 0.033(2) 0.040(2) 0.055(3) -0.020(2) -0.0153(19) 0.019(2)
C23 0.0248(18) 0.0267(19) 0.0324(18) 0.0101(15) 0.0047(14) 0.0113(16)
C24 0.034(2) 0.030(2) 0.046(2) 0.0041(17) 0.0028(17) 0.0183(18)
C25 0.034(2) 0.036(2) 0.0308(19) 0.0127(16) 0.0048(15) 0.0150(18)
C26 0.0240(17) 0.034(2) 0.0219(16) -0.0022(14) 0.0038(13) 0.0129(16)
C27 0.033(2) 0.036(2) 0.041(2) -0.0030(17) 0.0063(16) 0.0226(18)
C28 0.0274(19) 0.042(2) 0.037(2) 0.0009(17) 0.0107(16) 0.0136(18)
C29 0.0137(14) 0.0213(16) 0.0174(14) -0.0006(12) -0.0017(11) 0.0077(13)
C30 0.0201(16) 0.0225(17) 0.0204(15) 0.0012(13) 0.0011(12) 0.0110(14)
C31 0.0225(17) 0.0323(19) 0.0224(16) 0.0029(14) 0.0047(13) 0.0143(15)
C32 0.0248(17) 0.0317(19) 0.0236(16) -0.0060(14) 0.0003(13) 0.0179(16)
C33 0.0219(16) 0.0218(17) 0.0224(16) -0.0009(13) -0.0012(12) 0.0115(14)
C34 0.0184(15) 0.0206(16) 0.0204(15) 0.0010(12) 0.0012(12) 0.0086(14)
C35 0.0201(16) 0.0218(17) 0.0241(16) 0.0029(13) 0.0075(12) 0.0137(14)
C36 0.0242(17) 0.0265(18) 0.0313(18) 0.0071(14) 0.0041(14) 0.0145(15)
C37 0.0302(19) 0.0265(19) 0.043(2) 0.0150(16) 0.0164(16) 0.0179(17)
C38 0.0280(19) 0.0212(19) 0.055(2) 0.0074(17) 0.0200(17) 0.0107(16)
C39 0.0268(19) 0.0245(19) 0.038(2) -0.0062(15) 0.0047(15) 0.0076(16)
C40 0.0281(18) 0.0267(19) 0.0269(17) 0.0029(14) 0.0082(14) 0.0123(16)
C41 0.0187(15) 0.0205(16) 0.0196(15) 0.0053(12) 0.0064(12) 0.0087(13)
C42 0.0243(17) 0.0245(17) 0.0218(15) 0.0059(13) 0.0033(12) 0.0144(15)
C43 0.0264(18) 0.0216(18) 0.0283(17) -0.0014(14) -0.0010(14) 0.0081(15)
C44 0.0203(17) 0.034(2) 0.0235(16) 0.0058(14) 0.0016(13) 0.0118(15)
C45 0.0255(18) 0.040(2) 0.0315(18) 0.0008(16) 0.0040(14) 0.0213(17)
C46 0.0240(17) 0.0285(19) 0.0258(17) -0.0028(14) 0.0002(13) 0.0144(15)
C47 0.0221(16) 0.0144(15) 0.0201(15) -0.0014(12) 0.0011(12) 0.0082(13)
C48 0.0216(16) 0.0249(18) 0.0246(16) 0.0002(13) 0.0015(13) 0.0113(15)
C49 0.0319(19) 0.0289(19) 0.0209(16) -0.0001(14) -0.0049(14) 0.0156(16)
C50 0.041(2) 0.0267(19) 0.0171(15) 0.0019(13) 0.0057(14) 0.0149(17)
C51 0.0334(19) 0.0259(18) 0.0258(17) 0.0026(14) 0.0124(14) 0.0149(16)
C52 0.0250(17) 0.0230(17) 0.0239(16) 0.0027(13) 0.0028(13) 0.0134(15)
C53 0.029(2) 0.045(2) 0.037(2) 0.0077(18) 0.0128(16) 0.0138(19)
C54 0.039(2) 0.049(3) 0.047(2) 0.012(2) 0.0098(19) 0.021(2)
C55 0.034(2) 0.043(2) 0.045(2) 0.0047(19) 0.0015(17) 0.020(2)
C56 0.048(3) 0.059(3) 0.041(2) 0.002(2) 0.001(2) 0.019(2)

loop_
_atom_type_symbol
_atom_type_description
_atom_type_scat_dispersion_real
_atom_type_scat_dispersion_imag
_atom_type_scat_source
C C 0.0033 0.0016 'International Tables Vol C Tables 4.2.6.8 and 6.1.1.4'
H H 0.0000 0.0000 'International Tables Vol C Tables 4.2.6.8 and 6.1.1.4'
B B 0.0013 0.0007 'International Tables Vol C Tables 4.2.6.8 and 6.1.1.4'
N N 0.0061 0.0033 'International Tables Vol C Tables 4.2.6.8 and 6.1.1.4'
P P 0.1023 0.0942 'International Tables Vol C Tables 4.2.6.8 and 6.1.1.4'
Os Os -1.2165 7.6030 'International Tables Vol C Tables 4.2.6.8 and 6.1.1.4'
O O 0.0106 0.0060 'International Tables Vol C Tables 4.2.6.8 and 6.1.1.4'

loop_
_geom_angle_atom_site_label_1
_geom_angle_atom_site_label_2
_geom_angle_atom_site_label_3
_geom_angle
_geom_angle_site_symmetry_1
_geom_angle_site_symmetry_3
_geom_angle_publ_flag
C1 Os N3 91.02(13) . . ?
C1 Os N1 87.33(13) . . ?
N3 Os N1 79.64(10) . . ?
C1 Os N5 169.34(13) . . ?
N3 Os N5 88.68(10) . . ?
N1 Os N5 82.13(11) . . ?
C1 Os C9 88.10(17) . . ?
N3 Os C9 156.30(15) . . ?
N1 Os C9 76.65(15) . . ?
N5 Os C9 87.91(15) . . ?
C1 Os C10 95.18(16) . . ?
N3 Os C10 167.19(13) . . ?
N1 Os C10 111.78(14) . . ?
N5 Os C10 87.28(13) . . ?
C9 Os C10 35.59(16) . . ?
C1 Os P 95.03(11) . . ?
N3 Os P 88.60(7) . . ?
N1 Os P 168.06(8) . . ?
N5 Os P 95.62(8) . . ?
C9 Os P 115.07(13) . . ?
C10 Os P 79.71(11) . . ?
C26 P C23 102.34(16) . . ?
C26 P C20 106.30(16) . . ?
C23 P C20 101.40(17) . . ?
C26 P Os 112.01(12) . . ?
C23 P Os 114.34(11) . . ?
C20 P Os 118.70(13) . . ?
C53 O C55 112.2(3) . . ?
C11 N1 N2 106.6(3) . . ?
C11 N1 Os 132.2(2) . . ?
N2 N1 Os 120.9(2) . . ?
C13 N2 N1 109.4(3) . . ?
C13 N2 B1 130.5(3) . . ?
N1 N2 B1 119.7(3) . . ?
C14 N3 N4 106.4(3) . . ?
C14 N3 Os 132.9(2) . . ?
N4 N3 Os 120.34(19) . . ?
C16 N4 N3 109.2(3) . . ?
C16 N4 B1 128.6(3) . . ?
N3 N4 B1 120.3(3) . . ?
C17 N5 N6 106.1(3) . . ?
C17 N5 Os 135.6(2) . . ?
N6 N5 Os 118.16(19) . . ?
C19 N6 N5 108.7(3) . . ?
C19 N6 B1 129.0(3) . . ?
N5 N6 B1 120.9(3) . . ?
N6 B1 N2 109.4(3) . . ?
N6 B1 N4 110.0(3) . . ?
N2 B1 N4 105.0(3) . . ?
N6 B1 H1 112.7(18) . . ?
N2 B1 H1 110.2(19) . . ?
N4 B1 H1 109.3(19) . . ?
C35 B2 C47 109.2(2) . . ?
C35 B2 C41 111.0(3) . . ?
C47 B2 C41 108.7(3) . . ?
C35 B2 C29 108.8(2) . . ?
C47 B2 C29 111.1(2) . . ?
C41 B2 C29 108.0(2) . . ?
C2 C1 Os 169.2(3) . . ?
C1 C2 C3 127.6(3) . . ?
C1 C2 H2 115(3) . . ?
C3 C2 H2 118(3) . . ?
C8 C3 C4 118.3(4) . . ?
C8 C3 C2 122.9(3) . . ?
C4 C3 C2 118.9(3) . . ?
C5 C4 C3 120.4(4) . . ?
C5 C4 H4 119.8 . . ?
C3 C4 H4 119.8 . . ?
C6 C5 C4 121.0(4) . . ?
C6 C5 H5 119.5 . . ?
C4 C5 H5 119.5 . . ?
C5 C6 C7 118.6(4) . . ?
C5 C6 H6 120.7 . . ?
C7 C6 H6 120.7 . . ?
C6 C7 C8 120.9(4) . . ?
C6 C7 H7 119.6 . . ?
C8 C7 H7 119.6 . . ?
C7 C8 C3 120.8(4) . . ?
C7 C8 H8 119.6 . . ?
C3 C8 H8 119.6 . . ?
C10 C9 Os 72.9(2) . . ?
C10 C9 H9A 119(3) . . ?
Os C9 H9A 103(2) . . ?
C10 C9 H9B 119(3) . . ?
Os C9 H9B 106(3) . . ?
H9A C9 H9B 120(4) . . ?
C9 C10 Os 71.6(2) . . ?
C9 C10 H10A 121(2) . . ?
Os C10 H10A 109(2) . . ?
C9 C10 H10B 122(3) . . ?
Os C10 H10B 108(2) . . ?
H10A C10 H10B 114(3) . . ?
N1 C11 C12 109.9(3) . . ?
N1 C11 H11 125.1 . . ?
C12 C11 H11 125.1 . . ?
C13 C12 C11 105.2(3) . . ?
C13 C12 H12 127.4 . . ?
C11 C12 H12 127.4 . . ?
N2 C13 C12 108.8(3) . . ?
N2 C13 H13 125.6 . . ?
C12 C13 H13 125.6 . . ?
N3 C14 C15 110.2(3) . . ?
N3 C14 H14 124.9 . . ?
C15 C14 H14 124.9 . . ?
C16 C15 C14 105.1(3) . . ?
C16 C15 H15 127.4 . . ?
C14 C15 H15 127.4 . . ?
N4 C16 C15 109.1(3) . . ?
N4 C16 H16 125.4 . . ?
C15 C16 H16 125.4 . . ?
N5 C17 C18 110.9(3) . . ?
N5 C17 H17 124.6 . . ?
C18 C17 H17 124.6 . . ?
C19 C18 C17 105.0(3) . . ?
C19 C18 H18 127.5 . . ?
C17 C18 H18 127.5 . . ?
N6 C19 C18 109.3(3) . . ?
N6 C19 H19 125.3 . . ?
C18 C19 H19 125.3 . . ?
C22 C20 C21 108.9(3) . . ?
C22 C20 P 116.0(3) . . ?
C21 C20 P 112.7(3) . . ?
C22 C20 H20 106.2 . . ?
C21 C20 H20 106.2 . . ?
P C20 H20 106.2 . . ?
C20 C21 H21A 109.5 . . ?
C20 C21 H21B 109.5 . . ?
H21A C21 H21B 109.5 . . ?
C20 C21 H21C 109.5 . . ?
H21A C21 H21C 109.5 . . ?
H21B C21 H21C 109.5 . . ?
C20 C22 H22A 109.5 . . ?
C20 C22 H22B 109.5 . . ?
H22A C22 H22B 109.5 . . ?
C20 C22 H22C 109.5 . . ?
H22A C22 H22C 109.5 . . ?
H22B C22 H22C 109.5 . . ?
C24 C23 C25 110.8(3) . . ?
C24 C23 P 112.4(2) . . ?
C25 C23 P 115.0(3) . . ?
C24 C23 H23 106.0 . . ?
C25 C23 H23 106.0 . . ?
P C23 H23 106.0 . . ?
C23 C24 H24A 109.5 . . ?
C23 C24 H24B 109.5 . . ?
H24A C24 H24B 109.5 . . ?
C23 C24 H24C 109.5 . . ?
H24A C24 H24C 109.5 . . ?
H24B C24 H24C 109.5 . . ?
C23 C25 H25A 109.5 . . ?
C23 C25 H25B 109.5 . . ?
H25A C25 H25B 109.5 . . ?
C23 C25 H25C 109.5 . . ?
H25A C25 H25C 109.5 . . ?
H25B C25 H25C 109.5 . . ?
C28 C26 C27 109.7(3) . . ?
C28 C26 P 115.8(3) . . ?
C27 C26 P 115.2(2) . . ?
C28 C26 H26 104.9 . . ?
C27 C26 H26 104.9 . . ?
P C26 H26 104.9 . . ?
C26 C27 H27A 109.5 . . ?
C26 C27 H27B 109.5 . . ?
H27A C27 H27B 109.5 . . ?
C26 C27 H27C 109.5 . . ?
H27A C27 H27C 109.5 . . ?
H27B C27 H27C 109.5 . . ?
C26 C28 H28A 109.5 . . ?
C26 C28 H28B 109.5 . . ?
H28A C28 H28B 109.5 . . ?
C26 C28 H28C 109.5 . . ?
H28A C28 H28C 109.5 . . ?
H28B C28 H28C 109.5 . . ?
C30 C29 C34 115.0(3) . . ?
C30 C29 B2 122.8(3) . . ?
C34 C29 B2 122.1(3) . . ?
C31 C30 C29 122.8(3) . . ?
C31 C30 H30 118.6 . . ?
C29 C30 H30 118.6 . . ?
C32 C31 C30 120.0(3) . . ?
C32 C31 H31 120.0 . . ?
C30 C31 H31 120.0 . . ?
C31 C32 C33 118.9(3) . . ?
C31 C32 H32 120.5 . . ?
C33 C32 H32 120.5 . . ?
C34 C33 C32 120.2(3) . . ?
C34 C33 H33 119.9 . . ?
C32 C33 H33 119.9 . . ?
C33 C34 C29 123.0(3) . . ?
C33 C34 H34 118.5 . . ?
C29 C34 H34 118.5 . . ?
C36 C35 C40 114.7(3) . . ?
C36 C35 B2 122.8(3) . . ?
C40 C35 B2 122.3(3) . . ?
C37 C36 C35 122.9(3) . . ?
C37 C36 H36 118.5 . . ?
C35 C36 H36 118.5 . . ?
C38 C37 C36 120.3(3) . . ?
C38 C37 H37 119.8 . . ?
C36 C37 H37 119.8 . . ?
C37 C38 C39 119.1(3) . . ?
C37 C38 H38 120.4 . . ?
C39 C38 H38 120.4 . . ?
C38 C39 C40 120.1(3) . . ?
C38 C39 H39 120.0 . . ?
C40 C39 H39 120.0 . . ?
C39 C40 C35 122.9(3) . . ?
C39 C40 H40 118.6 . . ?
C35 C40 H40 118.6 . . ?
C42 C41 C46 114.8(3) . . ?
C42 C41 B2 123.4(3) . . ?
C46 C41 B2 121.8(3) . . ?
C43 C42 C41 123.1(3) . . ?
C43 C42 H42 118.4 . . ?
C41 C42 H42 118.4 . . ?
C44 C43 C42 120.3(3) . . ?
C44 C43 H43 119.9 . . ?
C42 C43 H43 119.9 . . ?
C43 C44 C45 119.0(3) . . ?
C43 C44 H44 120.5 . . ?
C45 C44 H44 120.5 . . ?
C44 C45 C46 120.1(3) . . ?
C44 C45 H45 119.9 . . ?
C46 C45 H45 119.9 . . ?
C45 C46 C41 122.7(3) . . ?
C45 C46 H46 118.6 . . ?
C41 C46 H46 118.6 . . ?
C52 C47 C48 114.5(3) . . ?
C52 C47 B2 123.7(3) . . ?
C48 C47 B2 121.6(3) . . ?
C49 C48 C47 123.0(3) . . ?
C49 C48 H48 118.5 . . ?
C47 C48 H48 118.5 . . ?
C50 C49 C48 120.1(3) . . ?
C50 C49 H49 120.0 . . ?
C48 C49 H49 120.0 . . ?
C51 C50 C49 118.7(3) . . ?
C51 C50 H50 120.7 . . ?
C49 C50 H50 120.7 . . ?
C50 C51 C52 120.6(3) . . ?
C50 C51 H51 119.7 . . ?
C52 C51 H51 119.7 . . ?
C51 C52 C47 123.0(3) . . ?
C51 C52 H52 118.5 . . ?
C47 C52 H52 118.5 . . ?
O C53 C54 108.2(3) . . ?
O C53 H53A 110.1 . . ?
C54 C53 H53A 110.1 . . ?
O C53 H53B 110.1 . . ?
C54 C53 H53B 110.1 . . ?
H53A C53 H53B 108.4 . . ?
C53 C54 H54A 109.5 . . ?
C53 C54 H54B 109.5 . . ?
H54A C54 H54B 109.5 . . ?
C53 C54 H54C 109.5 . . ?
H54A C54 H54C 109.5 . . ?
H54B C54 H54C 109.5 . . ?
O C55 C56 107.5(3) . . ?
O C55 H55A 110.2 . . ?
C56 C55 H55A 110.2 . . ?
O C55 H55B 110.2 . . ?
C56 C55 H55B 110.2 . . ?
H55A C55 H55B 108.5 . . ?
C55 C56 H56A 109.5 . . ?
C55 C56 H56B 109.5 . . ?
H56A C56 H56B 109.5 . . ?
C55 C56 H56C 109.5 . . ?
H56A C56 H56C 109.5 . . ?
H56B C56 H56C 109.5 . . ?

loop_
_geom_bond_atom_site_label_1
_geom_bond_atom_site_label_2
_geom_bond_distance
_geom_bond_site_symmetry_2
_geom_bond_publ_flag
Os C1 1.841(3) . ?
Os N3 2.124(3) . ?
Os N1 2.149(3) . ?
Os N5 2.199(3) . ?
Os C9 2.216(4) . ?
Os C10 2.232(4) . ?
Os P 2.4570(9) . ?
P C26 1.856(3) . ?
P C23 1.860(3) . ?
P C20 1.869(3) . ?
O C53 1.411(4) . ?
O C55 1.430(4) . ?
N1 C11 1.342(4) . ?
N1 N2 1.358(4) . ?
N2 C13 1.340(4) . ?
N2 B1 1.537(4) . ?
N3 C14 1.343(4) . ?
N3 N4 1.363(4) . ?
N4 C16 1.340(4) . ?
N4 B1 1.544(5) . ?
N5 C17 1.343(4) . ?
N5 N6 1.376(4) . ?
N6 C19 1.344(4) . ?
N6 B1 1.511(5) . ?
B1 H1 1.08(4) . ?
B2 C35 1.641(5) . ?
B2 C47 1.647(5) . ?
B2 C41 1.650(5) . ?
B2 C29 1.651(5) . ?
C1 C2 1.312(5) . ?
C2 C3 1.466(5) . ?
C2 H2 0.90(4) . ?
C3 C8 1.385(5) . ?
C3 C4 1.398(5) . ?
C4 C5 1.384(5) . ?
C4 H4 0.9500 . ?
C5 C6 1.381(6) . ?
C5 H5 0.9500 . ?
C6 C7 1.382(6) . ?
C6 H6 0.9500 . ?
C7 C8 1.384(6) . ?
C7 H7 0.9500 . ?
C8 H8 0.9500 . ?
C9 C10 1.360(6) . ?
C9 H9A 0.96(4) . ?
C9 H9B 0.89(4) . ?
C10 H10A 0.96(4) . ?
C10 H10B 0.99(4) . ?
C11 C12 1.386(6) . ?
C11 H11 0.9500 . ?
C12 C13 1.367(5) . ?
C12 H12 0.9500 . ?
C13 H13 0.9500 . ?
C14 C15 1.382(5) . ?
C14 H14 0.9500 . ?
C15 C16 1.366(5) . ?
C15 H15 0.9500 . ?
C16 H16 0.9500 . ?
C17 C18 1.375(5) . ?
C17 H17 0.9500 . ?
C18 C19 1.371(5) . ?
C18 H18 0.9500 . ?
C19 H19 0.9500 . ?
C20 C22 1.530(6) . ?
C20 C21 1.533(5) . ?
C20 H20 1.0000 . ?
C21 H21A 0.9800 . ?
C21 H21B 0.9800 . ?
C21 H21C 0.9800 . ?
C22 H22A 0.9800 . ?
C22 H22B 0.9800 . ?
C22 H22C 0.9800 . ?
C23 C24 1.525(5) . ?
C23 C25 1.529(5) . ?
C23 H23 1.0000 . ?
C24 H24A 0.9800 . ?
C24 H24B 0.9800 . ?
C24 H24C 0.9800 . ?
C25 H25A 0.9800 . ?
C25 H25B 0.9800 . ?
C25 H25C 0.9800 . ?
C26 C28 1.538(5) . ?
C26 C27 1.540(5) . ?
C26 H26 1.0000 . ?
C27 H27A 0.9800 . ?
C27 H27B 0.9800 . ?
C27 H27C 0.9800 . ?
C28 H28A 0.9800 . ?
C28 H28B 0.9800 . ?
C28 H28C 0.9800 . ?
C29 C30 1.399(4) . ?
C29 C34 1.408(4) . ?
C30 C31 1.396(4) . ?
C30 H30 0.9500 . ?
C31 C32 1.385(5) . ?
C31 H31 0.9500 . ?
C32 C33 1.387(5) . ?
C32 H32 0.9500 . ?
C33 C34 1.381(4) . ?
C33 H33 0.9500 . ?
C34 H34 0.9500 . ?
C35 C36 1.403(4) . ?
C35 C40 1.403(4) . ?
C36 C37 1.386(5) . ?
C36 H36 0.9500 . ?
C37 C38 1.376(5) . ?
C37 H37 0.9500 . ?
C38 C39 1.378(5) . ?
C38 H38 0.9500 . ?
C39 C40 1.390(5) . ?
C39 H39 0.9500 . ?
C40 H40 0.9500 . ?
C41 C42 1.391(4) . ?
C41 C46 1.404(4) . ?
C42 C43 1.387(4) . ?
C42 H42 0.9500 . ?
C43 C44 1.374(5) . ?
C43 H43 0.9500 . ?
C44 C45 1.377(5) . ?
C44 H44 0.9500 . ?
C45 C46 1.389(5) . ?
C45 H45 0.9500 . ?
C46 H46 0.9500 . ?
C47 C52 1.397(4) . ?
C47 C48 1.407(4) . ?
C48 C49 1.392(4) . ?
C48 H48 0.9500 . ?
C49 C50 1.388(5) . ?
C49 H49 0.9500 . ?
C50 C51 1.371(5) . ?
C50 H50 0.9500 . ?
C51 C52 1.394(4) . ?
C51 H51 0.9500 . ?
C52 H52 0.9500 . ?
C53 C54 1.504(5) . ?
C53 H53A 0.9900 . ?
C53 H53B 0.9900 . ?
C54 H54A 0.9800 . ?
C54 H54B 0.9800 . ?
C54 H54C 0.9800 . ?
C55 C56 1.503(6) . ?
C55 H55A 0.9900 . ?
C55 H55B 0.9900 . ?
C56 H56A 0.9800 . ?
C56 H56B 0.9800 . ?
C56 H56C 0.9800 . ?
